data_7107675
loop_
_publ_author_name
'P. Ricardo Girling'
'Andrei Batsanov'
'Hong Shen'
'Andrew Whiting'

_publ_section_title
;
 A multicomponent formal [1+2+2+1]-cycloaddition for the Synthesis of
 dihydropyridines
;
_journal_name_full Chem.Commun.
_journal_page_first 4893
_journal_page_last 4895
_journal_paper_doi 10.1039/c2cc31495a
_journal_volume 48
_journal_year 2012
_chemical_absolute_configuration unk
_chemical_formula_moiety 'C12 H17 N O2'
_chemical_formula_sum 'C12 H17 N O2'
_chemical_formula_weight 207.27
_chemical_melting_point 455.7(5)
_chemical_name_systematic ' 1,1'-(4-Ethyl-1-methyl-1,4-dihydropyridine-3,5-diyl)diethanone'
_space_group_crystal_system orthorhombic
_space_group_IT_number 33
_space_group_name_Hall 'P 2c -2n'
_space_group_name_H-M_alt 'P n a 21'
_symmetry_space_group_name_Hall 'P 2c -2n'
_symmetry_space_group_name_H-M 'P n a 21'
_atom_sites_solution_hydrogens geom
_atom_sites_solution_primary direct
_atom_sites_solution_secondary difmap
_audit_creation_date 2011-11-30
_audit_creation_method
;
Olex2 1.1-beta (compiled 2011.11.01 svn.r2039, GUI svn.r3906)
;
_cell_angle_alpha 90.00
_cell_angle_beta 90.00
_cell_angle_gamma 90.00
_cell_formula_units_Z 4
_cell_length_a 10.6949(3)
_cell_length_b 9.1552(3)
_cell_length_c 11.6695(4)
_cell_measurement_reflns_used 6180
_cell_measurement_temperature 120
_cell_measurement_theta_max 29.985
_cell_measurement_theta_min 2.828
_cell_volume 1142.61(6)
_computing_cell_refinement 'SAINT v7.46A (Bruker, 2008)'
_computing_data_collection 'SMART v5.625 (Bruker, 2001)'
_computing_data_reduction 'SAINT v7.46A (Bruker, 2008)'
_computing_molecular_graphics
;
O. V. Dolomanov, L. J. Bourhis, R. J. Gildea, J. A. K. Howard and H. Puschmann,
OLEX2: a complete structure solution, refinement and analysis program.
J. Appl. Cryst. (2009). 42, 339-341.
;
_computing_publication_material
;
O. V. Dolomanov, L. J. Bourhis, R. J. Gildea, J. A. K. Howard and H. Puschmann,
OLEX2: a complete structure solution, refinement and analysis program.
J. Appl. Cryst. (2009). 42, 339-341.
;
_computing_structure_refinement
;
XL, G.M. Sheldrick, Acta Cryst.
(2008). A64, 112-122
;
_computing_structure_solution
;
XS, G.M. Sheldrick, Acta Cryst.
(2008). A64, 112-122
;
_diffrn_ambient_temperature 120
_diffrn_detector 'CCD area detector'
_diffrn_detector_area_resol_mean 5.6
_diffrn_detector_type 'Bruker SMART CCD 6000 area detector'
_diffrn_measured_fraction_theta_full 0.999
_diffrn_measured_fraction_theta_max 0.999
_diffrn_measurement_device 'three-circle diffractometer'
_diffrn_measurement_device_type 'Bruker SMART CCD 6000 area detector'
_diffrn_measurement_method '\w scans'
_diffrn_radiation_monochromator graphite
_diffrn_radiation_probe x-ray
_diffrn_radiation_type MoK\a
_diffrn_radiation_wavelength 0.71073
_diffrn_radiation_xray_symbol K-L~3~
_diffrn_reflns_av_R_equivalents 0.0300
_diffrn_reflns_av_unetI/netI 0.0184
_diffrn_reflns_limit_h_max 15
_diffrn_reflns_limit_h_min -15
_diffrn_reflns_limit_k_max 12
_diffrn_reflns_limit_k_min -12
_diffrn_reflns_limit_l_max 15
_diffrn_reflns_limit_l_min -16
_diffrn_reflns_number 13623
_diffrn_reflns_theta_full 29.99
_diffrn_reflns_theta_max 29.99
_diffrn_reflns_theta_min 2.83
_diffrn_source 'sealed X-ray tube'
_diffrn_source_current 10.0
_diffrn_source_power 0.3
_diffrn_source_target Mo
_diffrn_source_voltage 30.0
_diffrn_standards_number 0
_exptl_absorpt_coefficient_mu 0.082
_exptl_absorpt_correction_T_max 0.7460
_exptl_absorpt_correction_T_min 0.6316
_exptl_absorpt_correction_type multi-scan
_exptl_absorpt_process_details
;
SADABS-2008/1 (Bruker,2008) was used for absorption correction.
R(int) was 0.0923 before and 0.0510 after correction.
The Ratio of minimum to maximum transmission is 0.8466.
The \l/2 correction factor is 0.0015.
;
_exptl_crystal_colour yellow
_exptl_crystal_density_diffrn 1.205
_exptl_crystal_density_method 'not measured'
_exptl_crystal_description prism
_exptl_crystal_F_000 448
_exptl_crystal_size_max 0.7
_exptl_crystal_size_mid 0.27
_exptl_crystal_size_min 0.24
_refine_diff_density_max 0.370
_refine_diff_density_min -0.141
_refine_diff_density_rms 0.046
_refine_ls_abs_structure_details 'undeterminable, all \Df" set to 0, Friedel equivalents merged'
_refine_ls_extinction_method none
_refine_ls_goodness_of_fit_ref 1.058
_refine_ls_hydrogen_treatment constr
_refine_ls_matrix_type full
_refine_ls_number_parameters 144
_refine_ls_number_reflns 1736
_refine_ls_number_restraints 1
_refine_ls_restrained_S_all 1.057
_refine_ls_R_factor_all 0.0407
_refine_ls_R_factor_gt 0.0384
_refine_ls_shift/su_max 0.000
_refine_ls_shift/su_mean 0.000
_refine_ls_structure_factor_coef Fsqd
_refine_ls_weighting_details 'calc w=1/[\s^2^(Fo^2^)+(0.0765P)^2^+0.1158P] where P=(Fo^2^+2Fc^2^)/3'
_refine_ls_weighting_scheme calc
_refine_ls_wR_factor_gt 0.1052
_refine_ls_wR_factor_ref 0.1077
_reflns_Friedel_coverage 0.86
_reflns_number_gt 1648
_reflns_number_total 1736
_reflns_threshold_expression I>2\s(I)
_cod_data_source_file c2cc31495a.txt
_cod_data_source_block 4k
_cod_database_code 7107675

loop_
_space_group_symop_id
_space_group_symop_operation_xyz
1 'x, y, z'
2 '-x, -y, z+1/2'
3 '-x+1/2, y+1/2, z+1/2'
4 'x+1/2, -y+1/2, z'

loop_
_atom_site_label
_atom_site_type_symbol
_atom_site_fract_x
_atom_site_fract_y
_atom_site_fract_z
_atom_site_U_iso_or_equiv
_atom_site_adp_type
_atom_site_occupancy
_atom_site_symmetry_multiplicity
_atom_site_calc_flag
_atom_site_refinement_flags
O1 O 0.41780(13) 0.30895(14) 0.78939(11) 0.0318(3) Uani 1 1 d .
O2 O 0.39960(11) 0.31632(14) 0.36254(11) 0.0278(3) Uani 1 1 d .
N1 N 0.12580(11) 0.02478(12) 0.58319(13) 0.0212(2) Uani 1 1 d .
C1 C 0.01107(13) -0.06224(16) 0.58693(16) 0.0250(3) Uani 1 1 d .
H1A H -0.0586 -0.0006 0.6121 0.049(4) Uiso 1 1 calc R
H1B H 0.0218 -0.1434 0.6408 0.049(4) Uiso 1 1 calc R
H1C H -0.0068 -0.1010 0.5104 0.049(4) Uiso 1 1 calc R
C2 C 0.17848(14) 0.07480(17) 0.68348(13) 0.0207(3) Uani 1 1 d .
H2 H 0.1380 0.0544 0.7542 0.025 Uiso 1 1 calc R
C3 C 0.28645(13) 0.15225(16) 0.68418(13) 0.0192(3) Uani 1 1 d .
C4 C 0.36152(12) 0.16486(14) 0.57459(14) 0.0189(3) Uani 1 1 d .
H4 H 0.4091 0.2589 0.5754 0.023 Uiso 1 1 calc R
C5 C 0.27076(14) 0.16603(15) 0.47504(13) 0.0192(3) Uani 1 1 d .
C6 C 0.16377(13) 0.08694(16) 0.48165(13) 0.0197(3) Uani 1 1 d .
H6 H 0.1141 0.0742 0.4149 0.024 Uiso 1 1 calc R
C7 C 0.32764(15) 0.22503(18) 0.78920(14) 0.0247(3) Uani 1 1 d .
C8 C 0.25568(19) 0.1999(2) 0.89953(15) 0.0352(4) Uani 1 1 d .
H8A H 0.2986 0.2490 0.9629 0.051(4) Uiso 1 1 calc R
H8B H 0.2509 0.0949 0.9152 0.051(4) Uiso 1 1 calc R
H8C H 0.1710 0.2396 0.8917 0.051(4) Uiso 1 1 calc R
C9 C 0.30248(13) 0.24319(17) 0.36920(13) 0.0201(3) Uani 1 1 d .
C10 C 0.21408(14) 0.23469(19) 0.26867(14) 0.0254(3) Uani 1 1 d .
H10A H 0.2493 0.2888 0.2038 0.040(4) Uiso 1 1 calc R
H10B H 0.1334 0.2774 0.2901 0.040(4) Uiso 1 1 calc R
H10C H 0.2021 0.1323 0.2468 0.040(4) Uiso 1 1 calc R
C17 C 0.45404(13) 0.03688(17) 0.55958(14) 0.0245(3) Uani 1 1 d .
H17A H 0.4061 -0.0556 0.5576 0.029 Uiso 1 1 calc R
H17B H 0.4966 0.0476 0.4847 0.029 Uiso 1 1 calc R
C18 C 0.55293(15) 0.0258(2) 0.65302(18) 0.0318(4) Uani 1 1 d .
H18A H 0.6070 -0.0584 0.6379 0.048(4) Uiso 1 1 calc R
H18B H 0.5120 0.0137 0.7276 0.048(4) Uiso 1 1 calc R
H18C H 0.6034 0.1152 0.6537 0.048(4) Uiso 1 1 calc R

loop_
_atom_site_aniso_label
_atom_site_aniso_U_11
_atom_site_aniso_U_22
_atom_site_aniso_U_33
_atom_site_aniso_U_23
_atom_site_aniso_U_13
_atom_site_aniso_U_12
O1 0.0325(6) 0.0372(7) 0.0258(6) -0.0058(5) 0.0004(5) -0.0123(5)
O2 0.0235(5) 0.0338(6) 0.0262(6) 0.0072(5) -0.0024(4) -0.0080(4)
N1 0.0178(5) 0.0233(5) 0.0227(6) 0.0019(5) -0.0001(5) -0.0042(4)
C1 0.0185(6) 0.0263(6) 0.0302(8) 0.0035(6) 0.0002(6) -0.0065(5)
C2 0.0211(6) 0.0207(6) 0.0203(7) 0.0005(5) 0.0009(5) -0.0002(5)
C3 0.0193(6) 0.0202(6) 0.0181(6) 0.0006(5) -0.0002(5) -0.0002(4)
C4 0.0164(5) 0.0214(5) 0.0188(6) 0.0023(6) 0.0000(5) -0.0017(4)
C5 0.0180(6) 0.0200(6) 0.0197(7) 0.0018(5) -0.0007(5) 0.0002(5)
C6 0.0173(6) 0.0212(6) 0.0205(7) 0.0018(5) -0.0015(5) 0.0000(5)
C7 0.0263(7) 0.0269(7) 0.0210(7) -0.0005(6) 0.0006(6) -0.0018(6)
C8 0.0402(9) 0.0420(9) 0.0234(8) -0.0059(7) 0.0059(7) -0.0116(8)
C9 0.0194(6) 0.0209(6) 0.0200(7) 0.0021(5) -0.0001(5) 0.0000(5)
C10 0.0235(7) 0.0311(8) 0.0214(7) 0.0040(6) -0.0032(6) -0.0023(6)
C17 0.0195(6) 0.0290(7) 0.0252(8) -0.0018(6) -0.0011(5) 0.0042(5)
C18 0.0248(7) 0.0332(8) 0.0373(9) 0.0012(7) -0.0097(6) 0.0042(6)

loop_
_atom_type_symbol
_atom_type_description
_atom_type_scat_dispersion_real
_atom_type_scat_dispersion_imag
_atom_type_scat_source
C C 0.0033 0.0000 'International Tables Vol C Tables 4.2.6.8 and 6.1.1.4'
H H 0.0000 0.0000 'International Tables Vol C Tables 4.2.6.8 and 6.1.1.4'
N N 0.0061 0.0000 'International Tables Vol C Tables 4.2.6.8 and 6.1.1.4'
O O 0.0106 0.0000 'International Tables Vol C Tables 4.2.6.8 and 6.1.1.4'

loop_
_exptl_crystal_face_index_h
_exptl_crystal_face_index_k
_exptl_crystal_face_index_l
_exptl_crystal_face_perp_dist
0.00 1.00 1.00 0.1200
0.00 -1.00 -1.00 0.1200
0.00 1.00 -1.00 0.1350
0.00 -1.00 1.00 0.1350
1.00 0.00 0.00 0.3500
-1.00 0.00 0.00 0.3500

loop_
_geom_angle_atom_site_label_1
_geom_angle_atom_site_label_2
_geom_angle_atom_site_label_3
_geom_angle
C2 N1 C1 119.91(14)
C6 N1 C1 119.89(14)
C6 N1 C2 118.26(11)
N1 C1 H1A 109.5
N1 C1 H1B 109.5
N1 C1 H1C 109.5
H1A C1 H1B 109.5
H1A C1 H1C 109.5
H1B C1 H1C 109.5
N1 C2 H2 119.1
C3 C2 N1 121.85(13)
C3 C2 H2 119.1
C2 C3 C4 119.12(13)
C2 C3 C7 120.00(13)
C7 C3 C4 120.87(12)
C3 C4 H4 109.1
C3 C4 C17 112.20(12)
C5 C4 C3 107.98(10)
C5 C4 H4 109.1
C5 C4 C17 109.23(12)
C17 C4 H4 109.1
C6 C5 C4 119.57(13)
C6 C5 C9 120.10(14)
C9 C5 C4 120.18(12)
N1 C6 H6 119.4
C5 C6 N1 121.26(14)
C5 C6 H6 119.4
O1 C7 C3 121.39(15)
O1 C7 C8 119.30(15)
C3 C7 C8 119.28(14)
C7 C8 H8A 109.5
C7 C8 H8B 109.5
C7 C8 H8C 109.5
H8A C8 H8B 109.5
H8A C8 H8C 109.5
H8B C8 H8C 109.5
O2 C9 C5 120.58(13)
O2 C9 C10 120.31(13)
C5 C9 C10 119.10(12)
C9 C10 H10A 109.5
C9 C10 H10B 109.5
C9 C10 H10C 109.5
H10A C10 H10B 109.5
H10A C10 H10C 109.5
H10B C10 H10C 109.5
C4 C17 H17A 108.6
C4 C17 H17B 108.6
H17A C17 H17B 107.6
C18 C17 C4 114.48(13)
C18 C17 H17A 108.6
C18 C17 H17B 108.6
C17 C18 H18A 109.5
C17 C18 H18B 109.5
C17 C18 H18C 109.5
H18A C18 H18B 109.5
H18A C18 H18C 109.5
H18B C18 H18C 109.5

loop_
_geom_bond_atom_site_label_1
_geom_bond_atom_site_label_2
_geom_bond_distance
O1 C7 1.233(2)
O2 C9 1.2382(18)
N1 C1 1.4636(17)
N1 C2 1.377(2)
N1 C6 1.376(2)
C1 H1A 0.9800
C1 H1B 0.9800
C1 H1C 0.9800
C2 H2 0.9500
C2 C3 1.355(2)
C3 C4 1.514(2)
C3 C7 1.463(2)
C4 H4 1.0000
C4 C5 1.514(2)
C4 C17 1.5436(19)
C5 C6 1.3563(19)
C5 C9 1.463(2)
C6 H6 0.9500
C7 C8 1.518(2)
C8 H8A 0.9800
C8 H8B 0.9800
C8 H8C 0.9800
C9 C10 1.509(2)
C10 H10A 0.9800
C10 H10B 0.9800
C10 H10C 0.9800
C17 H17A 0.9900
C17 H17B 0.9900
C17 C18 1.522(2)
C18 H18A 0.9800
C18 H18B 0.9800
C18 H18C 0.9800
